data_7037392
loop_
_publ_author_name
'Ye, Qiong'
'Wang, Hui-Ting'
'Zhou, Lin'
'Kong, Li-Hui'
'Ye, Heng-Yun'
'Fu, Da-Wei'
'Zhang, Yi'

_publ_section_title
;
 Phase transition metal-crown ether coordination compounds tuned by metal
 ions.
;
_journal_issue 3
_journal_name_full 'Dalton transactions (Cambridge, England : 2003)'
_journal_page_first 1000
_journal_page_last 1006
_journal_paper_doi 10.1039/c5dt02631h
_journal_volume 45
_journal_year 2016
_chemical_formula_sum 'C10 H20 Cl3 O5 Sb'
_chemical_formula_weight 448.36
_chemical_name_systematic
; 
 ? 
;
_space_group_IT_number 19
_symmetry_cell_setting orthorhombic
_symmetry_space_group_name_Hall 'P 2ac 2ab'
_symmetry_space_group_name_H-M 'P 21 21 21'
_atom_sites_solution_hydrogens geom
_atom_sites_solution_primary direct
_atom_sites_solution_secondary difmap
_audit_creation_method SHELXL-97
_audit_update_record
;
2015-04-07 deposited with the CCDC.
2015-11-16 downloaded from the CCDC.
;
_cell_angle_alpha 90.00
_cell_angle_beta 90.00
_cell_angle_gamma 90.00
_cell_formula_units_Z 4
_cell_length_a 15.977(3)
_cell_length_b 7.6969(15)
_cell_length_c 12.904(3)
_cell_measurement_temperature 293(2)
_cell_measurement_theta_max 27.48
_cell_measurement_theta_min 3.00
_cell_volume 1586.8(6)
_computing_cell_refinement '<i>CrystalClear</i> (Rigaku, 2005)'
_computing_data_collection '<i>CrystalClear</i> (Rigaku, 2005)'
_computing_data_reduction '<i>CrystalClear</i> (Rigaku, 2005)'
_computing_molecular_graphics '<i>SHELXTL</i> (Sheldrick, 2008)'
_computing_publication_material '<i>PRPKAPPA</i> (Ferguson, 1999)'
_computing_structure_refinement '<i>SHELXL-97</i> (Sheldrick, 2008)'
_computing_structure_solution '<i>SHELXS-97</i> (Sheldrick, 2008)'
_diffrn_ambient_temperature 293(2)
_diffrn_measured_fraction_theta_full 0.999
_diffrn_measured_fraction_theta_max 0.999
_diffrn_measurement_device_type 'Mercury2 (2x2 bin mode)'
_diffrn_measurement_method CCD_Profile_fitting
_diffrn_radiation_monochromator graphite
_diffrn_radiation_source 'fine-focus sealed tube'
_diffrn_radiation_type MoK\a
_diffrn_radiation_wavelength 0.71073
_diffrn_reflns_av_R_equivalents 0.0365
_diffrn_reflns_av_sigmaI/netI 0.0290
_diffrn_reflns_limit_h_max 20
_diffrn_reflns_limit_h_min -20
_diffrn_reflns_limit_k_max 9
_diffrn_reflns_limit_k_min -9
_diffrn_reflns_limit_l_max 16
_diffrn_reflns_limit_l_min -16
_diffrn_reflns_number 16450
_diffrn_reflns_theta_full 27.48
_diffrn_reflns_theta_max 27.48
_diffrn_reflns_theta_min 3.00
_exptl_absorpt_coefficient_mu 2.255
_exptl_absorpt_correction_T_max 0.6613
_exptl_absorpt_correction_T_min 0.6613
_exptl_absorpt_correction_type multi-scan
_exptl_absorpt_process_details '<i>CrystalClear</i> (Rigaku, 2005)'
_exptl_crystal_colour Light-yellow
_exptl_crystal_density_diffrn 1.877
_exptl_crystal_density_method 'not measured'
_exptl_crystal_description block
_exptl_crystal_F_000 888
_exptl_crystal_size_max 0.20
_exptl_crystal_size_mid 0.20
_exptl_crystal_size_min 0.20
_refine_diff_density_max 0.561
_refine_diff_density_min -0.746
_refine_diff_density_rms 0.207
_refine_ls_abs_structure_details 'Flack H D (1983), Acta Cryst. A39, 876-881'
_refine_ls_abs_structure_Flack 1.04(3)
_refine_ls_extinction_method none
_refine_ls_goodness_of_fit_ref 1.183
_refine_ls_hydrogen_treatment mixed
_refine_ls_matrix_type full
_refine_ls_number_parameters 173
_refine_ls_number_reflns 3627
_refine_ls_number_restraints 126
_refine_ls_restrained_S_all 1.162
_refine_ls_R_factor_all 0.0315
_refine_ls_R_factor_gt 0.0261
_refine_ls_shift/su_max 0.001
_refine_ls_shift/su_mean 0.000
_refine_ls_structure_factor_coef Fsqd
_refine_ls_weighting_details 'calc w=1/[\s^2^(Fo^2^)+(0.0337P)^2^+0.0000P] where P=(Fo^2^+2Fc^2^)/3'
_refine_ls_weighting_scheme calc
_refine_ls_wR_factor_gt 0.0719
_refine_ls_wR_factor_ref 0.0738
_reflns_number_gt 3225
_reflns_number_total 3627
_reflns_threshold_expression >2sigma(I)
_cod_data_source_file c5dt02631h2.cif
_cod_data_source_block new
_cod_depositor_comments
;
The following automatic conversions were performed:

'_symmetry_cell_setting' value 'Orthorhombic' changed to
'orthorhombic' according to
/usr/data/users/saulius/crontab/automatic-downloads/rss-feeds/RSC/lib/dictionaries/cif_core.dic
dictionary named 'cif_core.dic' version 2.4.2 from 2011-04-26.

Automatic conversion script
Id: cif_fix_values 4268 2015-11-12 08:31:59Z antanas 

 Adding full bibliography for 7037390--7037395.cif.
;
_cod_database_code 7037392

loop_
_symmetry_equiv_pos_as_xyz
'x, y, z'
'-x+1/2, -y, z+1/2'
'x+1/2, -y+1/2, -z'
'-x, y+1/2, -z+1/2'

loop_
_atom_site_label
_atom_site_type_symbol
_atom_site_fract_x
_atom_site_fract_y
_atom_site_fract_z
_atom_site_U_iso_or_equiv
_atom_site_adp_type
_atom_site_occupancy
_atom_site_symmetry_multiplicity
_atom_site_calc_flag
_atom_site_refinement_flags
O2 O 0.53437(16) 1.0971(3) 0.91371(18) 0.0371(6) Uani 1 1 d U
O1 O 0.50003(14) 1.0769(3) 1.13299(18) 0.0355(6) Uani 1 1 d U
O5 O 0.33769(15) 0.9385(3) 1.13735(18) 0.0369(6) Uani 1 1 d U
O4 O 0.24187(15) 1.0185(3) 0.96239(19) 0.0413(6) Uani 1 1 d U
C5 C 0.3371(3) 0.8615(6) 0.8478(3) 0.0533(12) Uani 1 1 d U
H5A H 0.3649 0.8123 0.9079 0.064 Uiso 1 1 calc R
H5B H 0.3378 0.7754 0.7929 0.064 Uiso 1 1 calc R
C4 C 0.4597(3) 0.9784(5) 0.7721(3) 0.0468(11) Uani 1 1 d U
H4A H 0.4757 1.0775 0.7301 0.056 Uiso 1 1 calc R
H4B H 0.4559 0.8784 0.7266 0.056 Uiso 1 1 calc R
C3 C 0.5267(2) 0.9458(5) 0.8506(3) 0.0445(10) Uani 1 1 d U
H3A H 0.5122 0.8463 0.8930 0.053 Uiso 1 1 calc R
H3B H 0.5794 0.9218 0.8162 0.053 Uiso 1 1 calc R
C2 C 0.5960(2) 1.0825(5) 0.9926(3) 0.0435(9) Uani 1 1 d U
H2A H 0.6122 1.1981 1.0148 0.052 Uiso 1 1 calc R
H2B H 0.6452 1.0263 0.9641 0.052 Uiso 1 1 calc R
C1 C 0.5667(2) 0.9821(5) 1.0843(3) 0.0417(9) Uani 1 1 d U
H1A H 0.5469 0.8686 1.0627 0.050 Uiso 1 1 calc R
H1B H 0.6125 0.9660 1.1327 0.050 Uiso 1 1 calc R
C10 C 0.4656(2) 0.9892(5) 1.2211(3) 0.0409(9) Uani 1 1 d U
H10A H 0.4393 1.0740 1.2661 0.049 Uiso 1 1 calc R
H10B H 0.5107 0.9348 1.2596 0.049 Uiso 1 1 calc R
C9 C 0.4027(2) 0.8539(5) 1.1923(3) 0.0383(9) Uani 1 1 d U
H9A H 0.4284 0.7654 1.1493 0.046 Uiso 1 1 calc R
H9B H 0.3805 0.7987 1.2541 0.046 Uiso 1 1 calc R
C8 C 0.2697(2) 0.8300(5) 1.1103(3) 0.0419(10) Uani 1 1 d U
H8A H 0.2445 0.7807 1.1720 0.050 Uiso 1 1 calc R
H8B H 0.2887 0.7357 1.0662 0.050 Uiso 1 1 calc R
C7 C 0.2074(2) 0.9410(5) 1.0536(3) 0.0445(10) Uani 1 1 d U
H7A H 0.1596 0.8703 1.0344 0.053 Uiso 1 1 calc R
H7B H 0.1878 1.0320 1.0996 0.053 Uiso 1 1 calc R
C6 C 0.2491(3) 0.9056(6) 0.8746(3) 0.0554(12) Uani 1 1 d U
H6A H 0.2230 0.9609 0.8153 0.066 Uiso 1 1 calc R
H6B H 0.2187 0.7991 0.8888 0.066 Uiso 1 1 calc R
O3 O 0.37969(17) 1.0106(3) 0.81534(18) 0.0432(6) Uani 1 1 d U
Sb1 Sb 0.378844(11) 0.24449(2) -0.002741(16) 0.02471(8) Uani 1 1 d U
Cl1 Cl 0.30599(7) 0.36309(12) 0.14411(7) 0.0400(2) Uani 1 1 d U
Cl2 Cl 0.47912(5) 0.48166(11) 0.00282(7) 0.0410(2) Uani 1 1 d U
Cl3 Cl 0.29728(7) 0.40729(12) -0.12612(7) 0.0419(2) Uani 1 1 d U

loop_
_atom_site_aniso_label
_atom_site_aniso_U_11
_atom_site_aniso_U_22
_atom_site_aniso_U_33
_atom_site_aniso_U_23
_atom_site_aniso_U_13
_atom_site_aniso_U_12
O2 0.0398(15) 0.0327(14) 0.0388(13) -0.0016(12) 0.0018(12) -0.0006(12)
O1 0.0314(14) 0.0381(14) 0.0370(13) 0.0025(12) -0.0041(11) 0.0023(12)
O5 0.0399(15) 0.0263(13) 0.0445(14) 0.0111(12) -0.0054(12) -0.0038(12)
O4 0.0406(15) 0.0400(15) 0.0434(15) 0.0088(12) -0.0066(12) -0.0037(13)
C5 0.072(3) 0.038(2) 0.049(3) -0.004(2) 0.001(2) -0.013(2)
C4 0.071(3) 0.037(2) 0.033(2) -0.0039(18) 0.006(2) -0.004(2)
C3 0.046(2) 0.039(2) 0.049(2) -0.0102(19) 0.0102(19) 0.0078(19)
C2 0.0230(17) 0.053(2) 0.055(2) -0.005(2) 0.0018(18) -0.0003(16)
C1 0.033(2) 0.043(2) 0.050(2) 0.002(2) -0.0050(17) 0.0098(19)
C10 0.044(2) 0.048(2) 0.0308(19) 0.0065(18) -0.0083(16) 0.005(2)
C9 0.043(2) 0.034(2) 0.038(2) 0.0110(17) -0.0017(17) 0.0032(18)
C8 0.047(3) 0.034(2) 0.045(2) 0.0121(18) 0.0000(18) -0.012(2)
C7 0.031(2) 0.042(2) 0.061(3) 0.013(2) 0.0019(19) -0.0100(19)
C6 0.050(3) 0.057(3) 0.060(3) -0.007(2) -0.021(2) -0.007(2)
O3 0.0541(17) 0.0290(14) 0.0466(16) -0.0044(12) -0.0040(13) 0.0008(14)
Sb1 0.02787(13) 0.02139(12) 0.02488(12) -0.00057(9) 0.00064(9) -0.00063(8)
Cl1 0.0501(6) 0.0342(5) 0.0358(5) -0.0009(4) 0.0127(4) 0.0033(5)
Cl2 0.0458(5) 0.0333(5) 0.0438(5) -0.0037(5) 0.0054(5) -0.0145(4)
Cl3 0.0511(6) 0.0366(5) 0.0381(5) 0.0097(4) -0.0091(4) 0.0058(5)

loop_
_atom_type_symbol
_atom_type_description
_atom_type_scat_dispersion_real
_atom_type_scat_dispersion_imag
_atom_type_scat_source
C C 0.0033 0.0016 'International Tables Vol C Tables 4.2.6.8 and 6.1.1.4'
H H 0.0000 0.0000 'International Tables Vol C Tables 4.2.6.8 and 6.1.1.4'
Cl Cl 0.1484 0.1585 'International Tables Vol C Tables 4.2.6.8 and 6.1.1.4'
O O 0.0106 0.0060 'International Tables Vol C Tables 4.2.6.8 and 6.1.1.4'
Sb Sb -0.5866 1.5461 'International Tables Vol C Tables 4.2.6.8 and 6.1.1.4'

loop_
_geom_angle_atom_site_label_1
_geom_angle_atom_site_label_2
_geom_angle_atom_site_label_3
_geom_angle
C2 O2 C3 113.8(3)
C10 O1 C1 113.2(3)
C8 O5 C9 114.5(3)
C7 O4 C6 115.4(3)
O3 C5 C6 110.0(4)
O3 C5 H5A 109.7
C6 C5 H5A 109.7
O3 C5 H5B 109.7
C6 C5 H5B 109.7
H5A C5 H5B 108.2
O3 C4 C3 114.1(3)
O3 C4 H4A 108.7
C3 C4 H4A 108.7
O3 C4 H4B 108.7
C3 C4 H4B 108.7
H4A C4 H4B 107.6
O2 C3 C4 108.1(3)
O2 C3 H3A 110.1
C4 C3 H3A 110.1
O2 C3 H3B 110.1
C4 C3 H3B 110.1
H3A C3 H3B 108.4
O2 C2 C1 113.1(3)
O2 C2 H2A 109.0
C1 C2 H2A 109.0
O2 C2 H2B 109.0
C1 C2 H2B 109.0
H2A C2 H2B 107.8
O1 C1 C2 108.5(3)
O1 C1 H1A 110.0
C2 C1 H1A 110.0
O1 C1 H1B 110.0
C2 C1 H1B 110.0
H1A C1 H1B 108.4
O1 C10 C9 113.0(3)
O1 C10 H10A 109.0
C9 C10 H10A 109.0
O1 C10 H10B 109.0
C9 C10 H10B 109.0
H10A C10 H10B 107.8
O5 C9 C10 107.3(3)
O5 C9 H9A 110.3
C10 C9 H9A 110.3
O5 C9 H9B 110.3
C10 C9 H9B 110.3
H9A C9 H9B 108.5
O5 C8 C7 107.1(3)
O5 C8 H8A 110.3
C7 C8 H8A 110.3
O5 C8 H8B 110.3
C7 C8 H8B 110.3
H8A C8 H8B 108.6
O4 C7 C8 112.5(3)
O4 C7 H7A 109.1
C8 C7 H7A 109.1
O4 C7 H7B 109.1
C8 C7 H7B 109.1
H7A C7 H7B 107.8
O4 C6 C5 113.5(3)
O4 C6 H6A 108.9
C5 C6 H6A 108.9
O4 C6 H6B 108.9
C5 C6 H6B 108.9
H6A C6 H6B 107.7
C5 O3 C4 114.4(3)
Cl1 Sb1 Cl3 93.53(4)
Cl1 Sb1 Cl2 90.61(3)
Cl3 Sb1 Cl2 89.16(4)

loop_
_geom_bond_atom_site_label_1
_geom_bond_atom_site_label_2
_geom_bond_distance
O2 C2 1.421(4)
O2 C3 1.426(4)
O1 C10 1.432(4)
O1 C1 1.436(4)
O5 C8 1.414(4)
O5 C9 1.416(4)
O4 C7 1.430(4)
O4 C6 1.432(5)
C5 O3 1.399(4)
C5 C6 1.487(6)
C5 H5A 0.9700
C5 H5B 0.9700
C4 O3 1.417(4)
C4 C3 1.496(5)
C4 H4A 0.9700
C4 H4B 0.9700
C3 H3A 0.9700
C3 H3B 0.9700
C2 C1 1.488(5)
C2 H2A 0.9700
C2 H2B 0.9700
C1 H1A 0.9700
C1 H1B 0.9700
C10 C9 1.495(5)
C10 H10A 0.9700
C10 H10B 0.9700
C9 H9A 0.9700
C9 H9B 0.9700
C8 C7 1.502(5)
C8 H8A 0.9700
C8 H8B 0.9700
C7 H7A 0.9700
C7 H7B 0.9700
C6 H6A 0.9700
C6 H6B 0.9700
Sb1 Cl1 2.4039(10)
Sb1 Cl3 2.4089(10)
Sb1 Cl2 2.4299(9)

loop_
_geom_torsion_atom_site_label_1
_geom_torsion_atom_site_label_2
_geom_torsion_atom_site_label_3
_geom_torsion_atom_site_label_4
_geom_torsion
C2 O2 C3 C4 179.5(3)
O3 C4 C3 O2 -61.2(4)
C3 O2 C2 C1 -79.4(4)
C10 O1 C1 C2 178.5(3)
O2 C2 C1 O1 -65.3(4)
C1 O1 C10 C9 -82.1(4)
C8 O5 C9 C10 -176.0(3)
O1 C10 C9 O5 -59.3(4)
C9 O5 C8 C7 179.7(3)
C6 O4 C7 C8 77.7(4)
O5 C8 C7 O4 59.3(4)
C7 O4 C6 C5 -110.4(4)
O3 C5 C6 O4 -65.4(5)
C6 C5 O3 C4 -170.2(3)
C3 C4 O3 C5 -78.8(4)
